data_7713519
loop_
_publ_author_name
'Song, Ning'
'Ying, Ting-Ting'
'Tan, Yu-Hui'
'Tang, Yun Zhi'
'Liao, Juan'
'Wang, Li Juan'
'Wang, Fang Xin'
'Wan, Ming-Yang'

_publ_section_title
;
 2-Chloroethylamine&#x00B7;Trifluoromethanesulfonate Combined with
 18-Crown-6: a Ferroelectric with Excellent Dielectric Switching
 Properties
;
_journal_name_full 'Dalton Transactions'
_journal_paper_doi 10.1039/D3DT01426F
_journal_year 2023
_chemical_formula_moiety 'C H F3 O3 S, C12 H24 O6, C2 Cl N'
_chemical_formula_sum 'C15 H25 Cl F3 N O9 S'
_chemical_formula_weight 487.87
_space_group_crystal_system orthorhombic
_space_group_IT_number 62
_space_group_name_Hall '-P 2ac 2n'
_space_group_name_H-M_alt 'P n m a'
_atom_sites_solution_hydrogens geom
_atom_sites_solution_primary dual
_audit_creation_date 2022-04-06
_audit_creation_method
;
Olex2 1.3
(compiled 2020.11.12 svn.r5f609507 for OlexSys, GUI svn.r6408)
;
_audit_update_record
;
2023-02-16 deposited with the CCDC.	2023-07-18 downloaded from the CCDC.
;
_cell_angle_alpha 90
_cell_angle_beta 90
_cell_angle_gamma 90
_cell_formula_units_Z 4
_cell_length_a 8.8615(11)
_cell_length_b 11.5618(18)
_cell_length_c 23.392(3)
_cell_measurement_reflns_used 2247
_cell_measurement_temperature 293(2)
_cell_measurement_theta_max 21.6420
_cell_measurement_theta_min 1.9780
_cell_volume 2396.6(6)
_computing_cell_refinement 'CrysAlisPro 1.171.40.60a (Rigaku OD, 2019)'
_computing_data_collection 'CrysAlisPro 1.171.40.60a (Rigaku OD, 2019)'
_computing_data_reduction 'CrysAlisPro 1.171.40.60a (Rigaku OD, 2019)'
_computing_molecular_graphics 'Olex2 1.3 (Dolomanov et al., 2009)'
_computing_publication_material 'Olex2 1.3 (Dolomanov et al., 2009)'
_computing_structure_refinement 'SHELXL 2018/3 (Sheldrick, 2015)'
_computing_structure_solution 'SHELXT 2018/2 (Sheldrick, 2018)'
_diffrn_ambient_temperature 293(2)
_diffrn_detector 'Hybrid Pixel Array Detector'
_diffrn_detector_area_resol_mean 10.0000
_diffrn_measured_fraction_theta_full 1.000
_diffrn_measured_fraction_theta_max 1.000
_diffrn_measurement_details
;
List of Runs (angles in degrees, time in seconds):

  # Type    Start    End  Width  t~exp~   \w     \q     \k     \f   Frames
#--------------------------------------------------------------------------
  1  \w    -48.00 -21.00   0.50    6.44    --   20.00  54.00-120.00   54
  2  \w    -12.00  22.00   0.50    6.44    --   20.00  54.00-120.00   68
  3  \w    -70.00 110.00   0.50    6.44    --   20.00  54.00  60.00  360
  4  \w    -60.00 -35.00   0.50    6.44    --   20.00  54.00 -60.00   50
  5  \w     23.00  99.00   0.50    6.44    --   20.00  54.00 -60.00  152
  6  \w    -68.00 -43.00   0.50    6.44    --   20.00  54.00 -30.00   50
  7  \w    -19.00   6.00   0.50    6.44    --   20.00  54.00 -30.00   50
  8  \w     30.00  89.00   0.50    6.44    --   20.00  54.00 -30.00  118
  9  \w     32.00  57.00   0.50    6.44    --   20.00  54.00-150.00   50
 10  \w    -52.00  -9.00   0.50    6.44    --   20.00  54.00 120.00   86
;
_diffrn_measurement_device 'two-circle diffractometer'
_diffrn_measurement_device_type 'XtaLAB Mini II'
_diffrn_measurement_method '\w scans'
_diffrn_orient_matrix_type 'CrysAlisPro convention (1999,Acta A55,543-557)'
_diffrn_orient_matrix_UB_11 0.0679208000
_diffrn_orient_matrix_UB_12 0.0085582000
_diffrn_orient_matrix_UB_13 0.0154590000
_diffrn_orient_matrix_UB_21 0.0287715000
_diffrn_orient_matrix_UB_22 -0.0528636000
_diffrn_orient_matrix_UB_23 -0.0108865000
_diffrn_orient_matrix_UB_31 0.0311044000
_diffrn_orient_matrix_UB_32 0.0298617000
_diffrn_orient_matrix_UB_33 -0.0237214000
_diffrn_radiation_monochromator graphite
_diffrn_radiation_probe x-ray
_diffrn_radiation_type 'Mo K\a'
_diffrn_radiation_wavelength 0.71073
_diffrn_reflns_av_R_equivalents 0.0548
_diffrn_reflns_av_unetI/netI 0.0341
_diffrn_reflns_Laue_measured_fraction_full 1.000
_diffrn_reflns_Laue_measured_fraction_max 1.000
_diffrn_reflns_limit_h_max 10
_diffrn_reflns_limit_h_min -10
_diffrn_reflns_limit_k_max 13
_diffrn_reflns_limit_k_min -13
_diffrn_reflns_limit_l_max 26
_diffrn_reflns_limit_l_min -27
_diffrn_reflns_number 15297
_diffrn_reflns_point_group_measured_fraction_full 1.000
_diffrn_reflns_point_group_measured_fraction_max 1.000
_diffrn_reflns_theta_full 25.026
_diffrn_reflns_theta_max 25.026
_diffrn_reflns_theta_min 1.741
_diffrn_source 'fine-focus sealed X-ray tube'
_diffrn_source_type 'Rigaku (Mo) X-ray Source'
_exptl_absorpt_coefficient_mu 0.311
_exptl_absorpt_correction_T_max 1.00000
_exptl_absorpt_correction_T_min 0.79881
_exptl_absorpt_correction_type multi-scan
_exptl_absorpt_process_details
;
CrysAlisPro 1.171.40.60a (Rigaku Oxford Diffraction, 2019)
Empirical absorption correction using spherical harmonics,
 implemented in SCALE3 ABSPACK scaling algorithm.
;
_exptl_crystal_colour colourless
_exptl_crystal_colour_primary colourless
_exptl_crystal_density_diffrn 1.352
_exptl_crystal_description block
_exptl_crystal_F_000 1016
_refine_diff_density_max 0.427
_refine_diff_density_min -0.229
_refine_diff_density_rms 0.059
_refine_ls_extinction_method none
_refine_ls_goodness_of_fit_ref 1.083
_refine_ls_hydrogen_treatment constr
_refine_ls_matrix_type full
_refine_ls_number_parameters 216
_refine_ls_number_reflns 2237
_refine_ls_number_restraints 102
_refine_ls_restrained_S_all 1.138
_refine_ls_R_factor_all 0.1180
_refine_ls_R_factor_gt 0.0722
_refine_ls_shift/su_max 0.000
_refine_ls_shift/su_mean 0.000
_refine_ls_structure_factor_coef Fsqd
_refine_ls_weighting_details 'w=1/[\s^2^(Fo^2^)+(0.1688P)^2^+0.2857P] where P=(Fo^2^+2Fc^2^)/3'
_refine_ls_weighting_scheme calc
_refine_ls_wR_factor_gt 0.2304
_refine_ls_wR_factor_ref 0.2800
_reflns_Friedel_coverage 0.000
_reflns_number_gt 1256
_reflns_number_total 2237
_reflns_threshold_expression 'I > 2\s(I)'
_cod_data_source_file d3dt01426f2.cif
_cod_data_source_block lyk_zj2
_cod_original_cell_volume 2396.7(6)
_cod_database_code 7713519
_shelx_shelxl_version_number 2018/3
_shelx_space_group_comment
;
The symmetry employed for this shelxl refinement is uniquely defined
by the following loop, which should always be used as a source of
symmetry information in preference to the above space-group names.
They are only intended as comments.
;
_reflns_odcompleteness_completeness 99.96
_reflns_odcompleteness_iscentric 1
_reflns_odcompleteness_theta 26.32
_olex2_refinement_description
;
1. Fixed Uiso
 At 1.2 times of:
  All C(H,H) groups
 At 1.5 times of:
  All O(H) groups
2. Restrained distances
 Cl1A-C2A = Cl1-C2
 1.6 with sigma of 0.02
 C2A-C00N \\sim C2-C00M
 with sigma of 0.02
 Cl1-C2 \\sim Cl1A-C2A
 with sigma of 0.02
3. Uiso/Uaniso restraints and constraints
N1 \\sim C00M \\sim Cl1 \\sim C2 \\sim C00N \\sim Cl1A \\sim C2A: within 2A
with sigma of 0.01 and sigma for terminal atoms of 0.02 within 2A
4. Rigid body (RIGU) restrains
 Cl1A, C2A, C00N
 with sigma for 1-2 distances of 0.01 and sigma for 1-3 distances of 0.02
 N1, C00M, C2, Cl1
 with sigma for 1-2 distances of 0.01 and sigma for 1-3 distances of 0.02
5. Others
 Sof(C00N)=Sof(Cl1A)=Sof(C2A)=0.5*(1-FVAR(2))
 Sof(C00M)=Sof(Cl1)=Sof(C2)=0.5*FVAR(2)
 Fixed Sof: S001(0.5) F007(0.5) F008(0.5) O009(0.5) H009(0.5) O00B(0.5)
 C00H(0.5) F1(0.5) O1(0.5)
6.a Secondary CH2 refined with riding coordinates:
 C00A(H00A,H00B), C00C(H00C,H00D), C00D(H00E,H00F), C00E(H00G,H00H), C00F(H00I,
 H00J), C00G(H00K,H00L)
6.b Idealised tetrahedral OH refined as rotating group:
 O009(H009)
;
_olex2_submission_special_instructions 'No special instructions were received'
_oxdiff_exptl_absorpt_empirical_details
;
Empirical correction (ABSPACK) includes:
- Absorption correction using spherical harmonics
- Frame scaling
;
_oxdiff_exptl_absorpt_empirical_full_max 1.384
_oxdiff_exptl_absorpt_empirical_full_min 0.799

loop_
_space_group_symop_operation_xyz
'x, y, z'
'-x+1/2, -y, z+1/2'
'-x, y+1/2, -z'
'x+1/2, -y+1/2, -z+1/2'
'-x, -y, -z'
'x-1/2, y, -z-1/2'
'x, -y-1/2, z'
'-x-1/2, y-1/2, z-1/2'

loop_
_atom_site_label
_atom_site_type_symbol
_atom_site_fract_x
_atom_site_fract_y
_atom_site_fract_z
_atom_site_U_iso_or_equiv
_atom_site_adp_type
_atom_site_occupancy
_atom_site_site_symmetry_order
_atom_site_calc_flag
_atom_site_refinement_flags_posn
_atom_site_refinement_flags_adp
_atom_site_refinement_flags_occupancy
_atom_site_disorder_assembly
_atom_site_disorder_group
S001 S 0.5556(3) 0.3006(2) 0.60153(9) 0.0905(9) Uani 0.5 1 d . . P A -1
O002 O 0.2822(4) 0.750000 0.73082(14) 0.0720(10) Uani 1 2 d S T P . .
O003 O -0.0134(3) 0.5331(2) 0.58824(10) 0.0769(9) Uani 1 1 d . . . . .
O004 O 0.1498(3) 0.5409(2) 0.69128(10) 0.0748(8) Uani 1 1 d . . . . .
O005 O -0.1434(4) 0.750000 0.55599(13) 0.0755(11) Uani 1 2 d S T P . .
N1 N 0.1489(5) 0.750000 0.61495(15) 0.0674(12) Uani 1 2 d S TU P . .
F007 F 0.4591(7) 0.260(2) 0.7048(2) 0.136(4) Uani 0.5 1 d . . P A -1
F008 F 0.6995(7) 0.2628(19) 0.6962(2) 0.146(4) Uani 0.5 1 d . . P A -1
O009 O 0.6961(7) 0.232(7) 0.5734(2) 0.110(14) Uani 0.5 1 d . . P A -1
H009 H 0.664656 0.176000 0.555560 0.165 Uiso 0.5 1 calc R U P A -1
C00A C 0.2746(5) 0.6466(4) 0.76459(16) 0.0847(13) Uani 1 1 d . . . . .
H00A H 0.180977 0.645465 0.786087 0.102 Uiso 1 1 calc R U . . .
H00B H 0.357744 0.645068 0.791528 0.102 Uiso 1 1 calc R U . . .
O00B O 0.4220(9) 0.264(3) 0.5800(3) 0.179(6) Uani 0.5 1 d . . P A -1
C00C C 0.1390(5) 0.4379(3) 0.65755(17) 0.0829(12) Uani 1 1 d . . . . .
H00C H 0.146270 0.370324 0.681936 0.099 Uiso 1 1 calc R U . . .
H00D H 0.220902 0.435297 0.630057 0.099 Uiso 1 1 calc R U . . .
C00D C -0.0087(5) 0.4385(3) 0.62720(17) 0.0780(12) Uani 1 1 d . . . . .
H00E H -0.021774 0.366368 0.606572 0.094 Uiso 1 1 calc R U . . .
H00F H -0.090173 0.445462 0.654691 0.094 Uiso 1 1 calc R U . . .
C00E C -0.1561(5) 0.6455(5) 0.52256(18) 0.0955(15) Uani 1 1 d . . . . .
H00G H -0.071499 0.639832 0.496397 0.115 Uiso 1 1 calc R U . . .
H00H H -0.248306 0.647465 0.500229 0.115 Uiso 1 1 calc R U . . .
C00F C -0.1577(5) 0.5449(4) 0.5608(2) 0.0941(15) Uani 1 1 d . . . . .
H00I H -0.235787 0.554528 0.589517 0.113 Uiso 1 1 calc R U . . .
H00J H -0.180052 0.475510 0.539101 0.113 Uiso 1 1 calc R U . . .
C00G C 0.2823(5) 0.5438(4) 0.72671(18) 0.0880(13) Uani 1 1 d . . . . .
H00K H 0.371929 0.547926 0.702996 0.106 Uiso 1 1 calc R U . . .
H00L H 0.287891 0.473975 0.749572 0.106 Uiso 1 1 calc R U . . .
C00H C 0.5735(8) 0.2264(10) 0.6693(3) 0.068(4) Uani 0.5 1 d . . P A -1
F1 F 0.5843(7) 0.1157(7) 0.6667(4) 0.125(2) Uani 0.5 1 d . . P A -1
C00M C 0.230(3) 0.718(4) 0.5598(18) 0.094(3) Uani 0.177(3) 1 d D U P B 1
O1 O 0.5430(10) 0.4183(8) 0.6166(5) 0.148(3) Uani 0.5 1 d . . P A -1
Cl1 Cl 0.4964(9) 0.8026(9) 0.6092(4) 0.127(3) Uani 0.177(3) 1 d D U P B 1
C2 C 0.397(3) 0.750000 0.5615(9) 0.117(3) Uani 0.353(7) 2 d DS TU P B 1
C00N C 0.2650(18) 0.703(2) 0.5668(9) 0.091(3) Uani 0.323(3) 1 d D U P B 2
Cl1A Cl 0.4269(5) 0.8949(5) 0.5728(2) 0.129(2) Uani 0.323(3) 1 d D U P B 2
C2A C 0.4176(19) 0.7630(15) 0.5821(6) 0.118(3) Uani 0.323(3) 1 d D U P B 2

loop_
_atom_site_aniso_label
_atom_site_aniso_U_11
_atom_site_aniso_U_22
_atom_site_aniso_U_33
_atom_site_aniso_U_23
_atom_site_aniso_U_13
_atom_site_aniso_U_12
S001 0.0729(15) 0.120(2) 0.0789(14) 0.0133(12) 0.0009(11) 0.0064(11)
O002 0.080(3) 0.080(2) 0.0563(18) 0.000 -0.0161(18) 0.000
O003 0.0644(17) 0.098(2) 0.0680(16) -0.0127(15) -0.0058(13) 0.0031(13)
O004 0.0831(18) 0.0773(18) 0.0639(14) -0.0073(13) -0.0125(13) 0.0058(13)
O005 0.067(2) 0.109(3) 0.0504(18) 0.000 -0.0082(17) 0.000
N1 0.055(2) 0.102(3) 0.0457(19) 0.000 0.0037(18) 0.000
F007 0.145(5) 0.152(10) 0.111(3) 0.022(8) 0.067(3) 0.056(11)
F008 0.137(5) 0.199(11) 0.101(3) -0.033(8) -0.038(3) -0.067(10)
O009 0.106(4) 0.15(4) 0.077(3) 0.006(7) 0.025(3) -0.008(8)
C00A 0.092(3) 0.099(3) 0.063(2) 0.012(2) -0.028(2) -0.003(2)
O00B 0.115(5) 0.298(17) 0.124(5) -0.061(13) -0.064(4) 0.095(13)
C00C 0.109(3) 0.071(3) 0.069(2) -0.003(2) -0.001(2) 0.015(2)
C00D 0.084(3) 0.083(3) 0.068(2) -0.015(2) 0.007(2) -0.009(2)
C00E 0.075(3) 0.147(4) 0.064(2) -0.028(3) -0.024(2) 0.025(3)
C00F 0.069(3) 0.117(4) 0.096(3) -0.046(3) -0.019(2) 0.012(2)
C00G 0.096(3) 0.087(3) 0.082(2) 0.014(2) -0.031(2) 0.006(2)
C00H 0.066(4) 0.051(15) 0.089(4) -0.006(4) 0.009(4) -0.001(4)
F1 0.125(5) 0.096(5) 0.155(6) 0.028(4) 0.019(5) 0.006(4)
C00M 0.063(6) 0.144(6) 0.075(6) -0.012(5) 0.019(5) -0.013(5)
O1 0.133(7) 0.113(7) 0.198(10) 0.047(7) 0.063(7) 0.033(5)
Cl1 0.070(4) 0.196(6) 0.116(4) -0.032(4) 0.008(3) -0.048(3)
C2 0.081(5) 0.171(6) 0.100(6) 0.000 0.017(5) 0.000
C00N 0.065(5) 0.142(6) 0.067(5) -0.013(4) 0.020(5) -0.019(5)
Cl1A 0.088(3) 0.161(4) 0.140(4) -0.036(3) 0.040(2) -0.040(3)
C2A 0.083(5) 0.170(6) 0.101(5) -0.022(5) 0.019(5) -0.027(5)

loop_
_atom_type_symbol
_atom_type_description
_atom_type_scat_dispersion_real
_atom_type_scat_dispersion_imag
_atom_type_scat_source
C C 0.0033 0.0016 'International Tables Vol C Tables 4.2.6.8 and 6.1.1.4'
H H 0.0000 0.0000 'International Tables Vol C Tables 4.2.6.8 and 6.1.1.4'
Cl Cl 0.1484 0.1585 'International Tables Vol C Tables 4.2.6.8 and 6.1.1.4'
F F 0.0171 0.0103 'International Tables Vol C Tables 4.2.6.8 and 6.1.1.4'
N N 0.0061 0.0033 'International Tables Vol C Tables 4.2.6.8 and 6.1.1.4'
O O 0.0106 0.0060 'International Tables Vol C Tables 4.2.6.8 and 6.1.1.4'
S S 0.1246 0.1234 'International Tables Vol C Tables 4.2.6.8 and 6.1.1.4'

loop_
_geom_angle_atom_site_label_1
_geom_angle_atom_site_label_2
_geom_angle_atom_site_label_3
_geom_angle
_geom_angle_site_symmetry_1
_geom_angle_site_symmetry_3
_geom_angle_publ_flag
O009 S001 C00H 93.2(15) . . ?
O00B S001 O009 111.7(18) . . ?
O00B S001 C00H 104.7(9) . . ?
O00B S001 O1 108.9(12) . . ?
O1 S001 O009 130(3) . . ?
O1 S001 C00H 104.3(5) . . ?
C00A O002 C00A 112.9(4) 7_575 . ?
C00D O003 C00F 112.6(3) . . ?
C00C O004 C00G 113.1(3) . . ?
C00E O005 C00E 113.6(5) . 7_575 ?
C00M N1 C00M 28(4) . 7_575 ?
C00M N1 C00N 13.8(18) 7_575 7_575 ?
C00M N1 C00N 36.0(12) . 7_575 ?
S001 O009 H009 109.5 . . ?
O002 C00A H00A 109.7 . . ?
O002 C00A H00B 109.7 . . ?
O002 C00A C00G 109.7(3) . . ?
H00A C00A H00B 108.2 . . ?
C00G C00A H00A 109.7 . . ?
C00G C00A H00B 109.7 . . ?
O004 C00C H00C 110.0 . . ?
O004 C00C H00D 110.0 . . ?
O004 C00C C00D 108.5(3) . . ?
H00C C00C H00D 108.4 . . ?
C00D C00C H00C 110.0 . . ?
C00D C00C H00D 110.0 . . ?
O003 C00D C00C 109.5(3) . . ?
O003 C00D H00E 109.8 . . ?
O003 C00D H00F 109.8 . . ?
C00C C00D H00E 109.8 . . ?
C00C C00D H00F 109.8 . . ?
H00E C00D H00F 108.2 . . ?
O005 C00E H00G 109.8 . . ?
O005 C00E H00H 109.8 . . ?
O005 C00E C00F 109.5(3) . . ?
H00G C00E H00H 108.2 . . ?
C00F C00E H00G 109.8 . . ?
C00F C00E H00H 109.8 . . ?
O003 C00F C00E 109.8(4) . . ?
O003 C00F H00I 109.7 . . ?
O003 C00F H00J 109.7 . . ?
C00E C00F H00I 109.7 . . ?
C00E C00F H00J 109.7 . . ?
H00I C00F H00J 108.2 . . ?
O004 C00G C00A 109.0(3) . . ?
O004 C00G H00K 109.9 . . ?
O004 C00G H00L 109.9 . . ?
C00A C00G H00K 109.9 . . ?
C00A C00G H00L 109.9 . . ?
H00K C00G H00L 108.3 . . ?
F007 C00H S001 109.4(9) . . ?
F008 C00H S001 109.5(8) . . ?
F008 C00H F007 103.9(10) . . ?
F1 C00H S001 115.9(7) . . ?
F1 C00H F007 111.6(13) . . ?
F1 C00H F008 105.7(11) . . ?
N1 C00M C2 112(3) . . ?
C00M C00M N1 75.9(18) 7_575 . ?
C00M C00M C2 76(2) 7_575 . ?
Cl1 Cl1 C2 66.8(5) 7_575 . ?
C00M C2 C00M 28(4) 7_575 . ?
C00M C2 Cl1 132(3) . . ?
C00M C2 Cl1 132(3) 7_575 7_575 ?
C00M C2 Cl1 118.4(19) . 7_575 ?
C00M C2 Cl1 118.4(19) 7_575 . ?
Cl1 C2 Cl1 46.3(10) 7_575 . ?
N1 C00N Cl1A 130.5(13) . 7_575 ?
C00N C00N N1 70.6(8) 7_575 . ?
C00N C00N C2A 63.8(12) 7_575 . ?
C00N C00N C2A 74.5(12) 7_575 7_575 ?
C2A C00N N1 109.4(14) 7_575 . ?
C2A C00N N1 104.2(14) . . ?
C2A C00N C2A 10.7(13) 7_575 . ?
C00N Cl1A C2A 50.2(6) 7_575 7_575 ?
C2A Cl1A C2A 1.4(2) . 7_575 ?
C00N C2A C00N 42(2) 7_575 . ?
C00N C2A Cl1A 75.6(13) 7_575 . ?
Cl1A C2A C00N 116.8(15) . . ?
C2A C2A C00N 63.8(12) 7_575 . ?
C2A C2A Cl1A 171.4(6) 7_575 . ?

loop_
_geom_bond_atom_site_label_1
_geom_bond_atom_site_label_2
_geom_bond_distance
_geom_bond_site_symmetry_2
_geom_bond_publ_flag
S001 O009 1.62(4) . ?
S001 O00B 1.355(14) . ?
S001 C00H 1.810(9) . ?
S001 O1 1.410(9) . ?
O002 C00A 1.434(4) 7_575 ?
O002 C00A 1.434(4) . ?
O003 C00D 1.425(5) . ?
O003 C00F 1.437(4) . ?
O004 C00C 1.432(4) . ?
O004 C00G 1.438(4) . ?
O005 C00E 1.443(5) 7_575 ?
O005 C00E 1.443(5) . ?
N1 C00M 1.52(4) . ?
N1 C00M 1.52(4) 7_575 ?
N1 C00N 1.62(2) 7_575 ?
N1 C00N 1.62(2) . ?
F007 C00H 1.367(11) . ?
F008 C00H 1.350(10) . ?
O009 H009 0.8200 . ?
C00A H00A 0.9700 . ?
C00A H00B 0.9700 . ?
C00A C00G 1.484(6) . ?
C00C H00C 0.9700 . ?
C00C H00D 0.9700 . ?
C00C C00D 1.489(6) . ?
C00D H00E 0.9700 . ?
C00D H00F 0.9700 . ?
C00E H00G 0.9700 . ?
C00E H00H 0.9700 . ?
C00E C00F 1.469(6) . ?
C00F H00I 0.9700 . ?
C00F H00J 0.9700 . ?
C00G H00K 0.9700 . ?
C00G H00L 0.9700 . ?
C00H F1 1.285(17) . ?
C00M C00M 0.74(10) 7_575 ?
C00M C2 1.53(2) . ?
Cl1 Cl1 1.22(2) 7_575 ?
Cl1 C2 1.546(15) . ?
C00N C00N 1.08(5) 7_575 ?
C00N Cl1A 1.84(2) 7_575 ?
C00N C2A 1.559(16) . ?
C00N C2A 1.452(18) 7_575 ?
Cl1A C2A 1.84(2) 7_575 ?
Cl1A C2A 1.544(16) . ?
C2A C2A 0.30(3) 7_575 ?

loop_
_geom_torsion_atom_site_label_1
_geom_torsion_atom_site_label_2
_geom_torsion_atom_site_label_3
_geom_torsion_atom_site_label_4
_geom_torsion
_geom_torsion_site_symmetry_1
_geom_torsion_site_symmetry_2
_geom_torsion_site_symmetry_3
_geom_torsion_site_symmetry_4
_geom_torsion_publ_flag
O002 C00A C00G O004 -65.5(4) . . . . ?
O004 C00C C00D O003 64.1(4) . . . . ?
O005 C00E C00F O003 -67.1(4) . . . . ?
N1 C00M C2 C00M -68(3) . . . 7_575 ?
N1 C00M C2 Cl1 59(4) . . . 7_575 ?
N1 C00M C2 Cl1 3(4) . . . . ?
N1 C00N C2A C00N -59.6(13) . . . 7_575 ?
N1 C00N C2A Cl1A -69.2(14) . . . . ?
N1 C00N C2A Cl1A 128.4(13) . . . 7_575 ?
N1 C00N C2A C2A 120.4(13) . . . 7_575 ?
O009 S001 C00H F007 -176(2) . . . . ?
O009 S001 C00H F008 71(2) . . . . ?
O009 S001 C00H F1 -49(2) . . . . ?
C00A O002 C00A C00G 179.7(2) 7_575 . . . ?
O00B S001 C00H F007 -62.7(15) . . . . ?
O00B S001 C00H F008 -176.0(13) . . . . ?
O00B S001 C00H F1 64.5(11) . . . . ?
C00C O004 C00G C00A -173.6(3) . . . . ?
C00D O003 C00F C00E 178.5(3) . . . . ?
C00E O005 C00E C00F -174.1(2) 7_575 . . . ?
C00F O003 C00D C00C -175.1(3) . . . . ?
C00G O004 C00C C00D 174.4(3) . . . . ?
C00M N1 C00M C2 68(3) 7_575 . . . ?
C00M C00M C2 Cl1 126.6(19) 7_575 . . 7_575 ?
C00M C00M C2 Cl1 71.4(17) 7_575 . . . ?
O1 S001 C00H F007 51.6(13) . . . . ?
O1 S001 C00H F008 -61.6(10) . . . . ?
O1 S001 C00H F1 178.9(6) . . . . ?
Cl1 Cl1 C2 C00M 122(3) 7_575 . . 7_575 ?
Cl1 Cl1 C2 C00M 92(2) 7_575 . . . ?
C00N N1 C00N Cl1A 124.3(14) 7_575 . . 7_575 ?
C00N N1 C00N C2A 64.9(16) 7_575 . . 7_575 ?
C00N N1 C00N C2A 55.1(14) 7_575 . . . ?
C00N C00N C2A Cl1A -172.0(5) 7_575 . . 7_575 ?
C00N C00N C2A Cl1A -9.6(7) 7_575 . . . ?
C00N C00N C2A C2A 179.995(10) 7_575 . . 7_575 ?
C00N Cl1A C2A C00N 6.6(6) 7_575 . . . ?
C00N Cl1A C2A Cl1A 98(5) 7_575 . . 7_575 ?
Cl1A C00N C2A C00N 172.0(5) 7_575 . . 7_575 ?
Cl1A C00N C2A Cl1A 162.4(12) 7_575 . . . ?
Cl1A C00N C2A C2A -8.0(5) 7_575 . . 7_575 ?
C2A C00N C2A C00N -179.995(17) 7_575 . . 7_575 ?
C2A C00N C2A Cl1A 8.0(5) 7_575 . . 7_575 ?
C2A C00N C2A Cl1A 170.4(7) 7_575 . . . ?
C2A Cl1A C2A C00N -92(5) 7_575 . . . ?
C2A Cl1A C2A C00N -98(5) 7_575 . . 7_575 ?
C2A Cl1A C2A Cl1A 0.0(5) 7_575 . . 7_575 ?
